data_7054783
loop_
_publ_author_name
'Zhang, WeiChuan'
'Lu, Xiaoming'
'Wang, Guo'
'Cheng, Yifeng'
'Zhang, Bo'

_publ_section_title
;
 Methyl-substituted enhancement of antitumor activity in square-planar
 metal complex and analysis of \DE, \DG, CV, UV-vis and luminescence
;
_journal_issue 6
_journal_name_full 'New J. Chem.'
_journal_page_first 4869
_journal_paper_doi 10.1039/C4NJ01953A
_journal_volume 39
_journal_year 2015
_chemical_formula_sum 'C15 H16 Cl Cu N3 O4'
_chemical_formula_weight 401.30
_chemical_name_systematic
; 
 ? 
;
_space_group_IT_number 2
_symmetry_cell_setting triclinic
_symmetry_space_group_name_Hall '-P 1'
_symmetry_space_group_name_H-M 'P -1'
_atom_sites_solution_hydrogens geom
_atom_sites_solution_primary direct
_atom_sites_solution_secondary difmap
_audit_creation_method SHELXL-97
_audit_update_record
;
2015-03-28 deposited with the CCDC.
2015-04-08 downloaded from the CCDC.
;
_cell_angle_alpha 119.471(2)
_cell_angle_beta 101.9220(10)
_cell_angle_gamma 91.0860(10)
_cell_formula_units_Z 2
_cell_length_a 7.2802(7)
_cell_length_b 11.7250(10)
_cell_length_c 11.8101(12)
_cell_measurement_reflns_used 2984
_cell_measurement_temperature 298(2)
_cell_measurement_theta_max 28.201
_cell_measurement_theta_min 2.889
_cell_volume 850.09(14)
_computing_cell_refinement 'Bruker SMART'
_computing_data_collection 'Bruker SMART'
_computing_data_reduction 'Bruker SAINT'
_computing_molecular_graphics 'Bruker SHELXTL'
_computing_publication_material 'Bruker SHELXTL'
_computing_structure_refinement 'SHELXL-97 (Sheldrick, 1997)'
_computing_structure_solution 'SHELXS-97 (Sheldrick, 1990)'
_diffrn_ambient_temperature 298(2)
_diffrn_measured_fraction_theta_full 0.981
_diffrn_measured_fraction_theta_max 0.981
_diffrn_measurement_device_type 'CCD area detector'
_diffrn_measurement_method 'phi and omega scans'
_diffrn_radiation_monochromator graphite
_diffrn_radiation_source 'fine-focus sealed tube'
_diffrn_radiation_type MoK\a
_diffrn_radiation_wavelength 0.71073
_diffrn_reflns_av_R_equivalents 0.0165
_diffrn_reflns_av_unetI/netI 0.0330
_diffrn_reflns_limit_h_max 8
_diffrn_reflns_limit_h_min -8
_diffrn_reflns_limit_k_max 13
_diffrn_reflns_limit_k_min -13
_diffrn_reflns_limit_l_max 8
_diffrn_reflns_limit_l_min -14
_diffrn_reflns_number 4381
_diffrn_reflns_theta_full 25.02
_diffrn_reflns_theta_max 25.02
_diffrn_reflns_theta_min 2.89
_exptl_absorpt_coefficient_mu 1.466
_exptl_absorpt_correction_T_max 0.6676
_exptl_absorpt_correction_T_min 0.6205
_exptl_absorpt_correction_type multi-scan
_exptl_absorpt_process_details sadabs
_exptl_crystal_colour blue
_exptl_crystal_density_diffrn 1.568
_exptl_crystal_density_method 'not measured'
_exptl_crystal_description needle
_exptl_crystal_F_000 410
_exptl_crystal_size_max 0.36
_exptl_crystal_size_mid 0.31
_exptl_crystal_size_min 0.30
_refine_diff_density_max 0.462
_refine_diff_density_min -0.378
_refine_diff_density_rms 0.057
_refine_ls_extinction_coef 0.090(4)
_refine_ls_extinction_expression Fc^*^=kFc[1+0.001xFc^2^\l^3^/sin(2\q)]^-1/4^
_refine_ls_extinction_method SHELXL
_refine_ls_goodness_of_fit_ref 1.136
_refine_ls_hydrogen_treatment constr
_refine_ls_matrix_type full
_refine_ls_number_parameters 239
_refine_ls_number_reflns 2936
_refine_ls_number_restraints 0
_refine_ls_restrained_S_all 1.136
_refine_ls_R_factor_all 0.0412
_refine_ls_R_factor_gt 0.0358
_refine_ls_shift/su_max 0.001
_refine_ls_shift/su_mean 0.000
_refine_ls_structure_factor_coef Fsqd
_refine_ls_weighting_details 'calc w=1/[\s^2^(Fo^2^)+(0.0294P)^2^+1.0390P] where P=(Fo^2^+2Fc^2^)/3'
_refine_ls_weighting_scheme calc
_refine_ls_wR_factor_gt 0.0915
_refine_ls_wR_factor_ref 0.0948
_reflns_number_gt 2635
_reflns_number_total 2936
_reflns_threshold_expression >2sigma(I)
_cod_data_source_file c4nj01953a1.cif
_cod_data_source_block 110523d
_cod_depositor_comments
;
The following automatic conversions were performed:

'_symmetry_cell_setting' value 'Triclinic' changed to 'triclinic'
according to
/usr/data/users/saulius/crontab/automatic-downloads/rss-feeds/RSC/lib/dictionaries/cif_core.dic
dictionary named 'cif_core.dic' version 2.4.2 from 2011-04-26.

Automatic conversion script
Id: cif_fix_values 3143 2015-03-26 13:38:13Z robertas 

 Adding full bibliography for 7054782--7054783.cif.
;
_cod_original_sg_symbol_H-M P-1
_cod_database_code 7054783

loop_
_symmetry_equiv_pos_as_xyz
'x, y, z'
'-x, -y, -z'

loop_
_atom_site_label
_atom_site_type_symbol
_atom_site_fract_x
_atom_site_fract_y
_atom_site_fract_z
_atom_site_U_iso_or_equiv
_atom_site_adp_type
_atom_site_occupancy
_atom_site_symmetry_multiplicity
_atom_site_calc_flag
_atom_site_refinement_flags
_atom_site_disorder_assembly
_atom_site_disorder_group
Cu1 Cu 0.78075(6) 0.20832(4) 0.58988(4) 0.03657(18) Uani 1 1 d . A .
Cl1 Cl 0.61111(16) 0.27570(10) 0.94600(9) 0.0569(3) Uani 1 1 d . . .
N1 N 0.9319(5) 0.2218(3) 0.7591(3) 0.0491(8) Uani 1 1 d . . .
N2 N 0.8383(4) 0.3992(3) 0.6400(3) 0.0365(6) Uani 1 1 d . . .
N3 N 0.6484(4) 0.1890(3) 0.4136(3) 0.0346(6) Uani 1 1 d . . .
O1 O 0.7659(4) 0.0178(2) 0.5191(2) 0.0447(6) Uani 1 1 d . . .
O2 O 0.8830(5) -0.1321(3) 0.5630(3) 0.0747(9) Uani 1 1 d . . .
O3 O 0.5010(4) 0.2384(3) 0.6570(2) 0.0503(6) Uani 1 1 d . . .
H3F H 0.5319 0.2497 0.7357 0.060 Uiso 1 1 d R A .
H3G H 0.4255 0.1664 0.6064 0.060 Uiso 1 1 d R . .
O4 O 0.2438(5) 0.4259(3) 0.9692(4) 0.0899(11) Uani 1 1 d . . .
H4C H 0.3397 0.3849 0.9626 0.108 Uiso 1 1 d R . .
H4D H 0.2802 0.5050 0.9915 0.108 Uiso 1 1 d R . .
C1 C 0.8654(5) -0.0164(3) 0.5962(4) 0.0462(9) Uani 1 1 d . A .
C2 C 1.004(2) 0.0932(8) 0.7223(10) 0.040(3) Uani 0.51(3) 1 d P A 1
H2 H 1.1261 0.0976 0.7009 0.048 Uiso 0.51(3) 1 calc PR A 1
C3 C 1.034(5) 0.061(6) 0.832(6) 0.061(6) Uani 0.51(3) 1 d P A 1
H3A H 1.1180 0.1311 0.9116 0.092 Uiso 0.51(3) 1 calc PR A 1
H3B H 1.0886 -0.0200 0.8042 0.092 Uiso 0.51(3) 1 calc PR A 1
H3C H 0.9144 0.0496 0.8502 0.092 Uiso 0.51(3) 1 calc PR A 1
C2' C 0.917(3) 0.0948(8) 0.7486(11) 0.040(3) Uani 0.49(3) 1 d P A 2
H2' H 0.8081 0.0892 0.7834 0.048 Uiso 0.49(3) 1 calc PR A 2
C3' C 1.088(5) 0.076(6) 0.834(7) 0.062(7) Uani 0.49(3) 1 d P A 2
H3'1 H 1.2024 0.0997 0.8176 0.092 Uiso 0.49(3) 1 calc PR A 2
H3'2 H 1.0788 -0.0150 0.8115 0.092 Uiso 0.49(3) 1 calc PR A 2
H3'3 H 1.0908 0.1312 0.9275 0.092 Uiso 0.49(3) 1 calc PR A 2
C4 C 0.9314(5) 0.5043(3) 0.7549(4) 0.0454(8) Uani 1 1 d . A .
H4 H 0.9799 0.4937 0.8279 0.054 Uiso 1 1 calc R . .
C5 C 0.9599(5) 0.6304(3) 0.7710(4) 0.0489(9) Uani 1 1 d . . .
H5 H 1.0276 0.7012 0.8528 0.059 Uiso 1 1 calc R A .
C6 C 0.8876(5) 0.6488(3) 0.6660(4) 0.0440(8) Uani 1 1 d . A .
H6 H 0.9051 0.7323 0.6758 0.053 Uiso 1 1 calc R . .
C7 C 0.7868(5) 0.5409(3) 0.5430(3) 0.0372(7) Uani 1 1 d . . .
C8 C 0.7665(4) 0.4177(3) 0.5345(3) 0.0319(7) Uani 1 1 d . A .
C9 C 0.6645(4) 0.3036(3) 0.4127(3) 0.0320(7) Uani 1 1 d . A .
C10 C 0.5846(5) 0.3148(3) 0.3002(3) 0.0374(7) Uani 1 1 d . . .
C11 C 0.4862(5) 0.1975(4) 0.1833(3) 0.0446(8) Uani 1 1 d . A .
H11 H 0.4336 0.1986 0.1051 0.053 Uiso 1 1 calc R . .
C12 C 0.4689(5) 0.0832(4) 0.1856(3) 0.0460(8) Uani 1 1 d . . .
H12 H 0.4025 0.0062 0.1092 0.055 Uiso 1 1 calc R A .
C13 C 0.5505(5) 0.0810(3) 0.3023(3) 0.0411(8) Uani 1 1 d . A .
H13 H 0.5362 0.0021 0.3024 0.049 Uiso 1 1 calc R . .
C14 C 0.7035(5) 0.5495(4) 0.4267(4) 0.0433(8) Uani 1 1 d . A .
H14 H 0.7151 0.6308 0.4311 0.052 Uiso 1 1 calc R . .
C15 C 0.6086(5) 0.4416(4) 0.3110(4) 0.0447(8) Uani 1 1 d . A .
H15 H 0.5577 0.4497 0.2367 0.054 Uiso 1 1 calc R . .

loop_
_atom_site_aniso_label
_atom_site_aniso_U_11
_atom_site_aniso_U_22
_atom_site_aniso_U_33
_atom_site_aniso_U_23
_atom_site_aniso_U_13
_atom_site_aniso_U_12
Cu1 0.0451(3) 0.0287(2) 0.0335(3) 0.01690(19) 0.00213(17) 0.00016(16)
Cl1 0.0758(7) 0.0555(6) 0.0425(5) 0.0252(5) 0.0192(5) 0.0150(5)
N1 0.063(2) 0.0332(15) 0.0418(17) 0.0199(14) -0.0072(14) -0.0008(14)
N2 0.0396(15) 0.0325(14) 0.0379(15) 0.0189(13) 0.0077(12) 0.0041(12)
N3 0.0388(15) 0.0332(14) 0.0335(14) 0.0185(12) 0.0086(12) 0.0027(11)
O1 0.0533(15) 0.0335(12) 0.0402(13) 0.0181(11) -0.0002(11) -0.0015(11)
O2 0.113(3) 0.0316(14) 0.072(2) 0.0277(14) 0.0047(18) 0.0023(15)
O3 0.0502(15) 0.0573(16) 0.0399(14) 0.0249(13) 0.0047(11) -0.0018(12)
O4 0.0551(19) 0.068(2) 0.121(3) 0.040(2) -0.0071(19) -0.0091(16)
C1 0.057(2) 0.0316(18) 0.047(2) 0.0207(17) 0.0064(17) -0.0014(16)
C2 0.046(6) 0.035(4) 0.042(4) 0.023(3) 0.008(4) -0.001(4)
C3 0.064(18) 0.054(14) 0.058(8) 0.029(8) -0.004(16) 0.012(15)
C2' 0.046(7) 0.035(4) 0.041(5) 0.023(4) 0.008(4) -0.001(4)
C3' 0.065(19) 0.054(14) 0.058(8) 0.029(9) -0.005(17) 0.012(16)
C4 0.049(2) 0.0375(19) 0.041(2) 0.0168(16) 0.0028(16) 0.0023(16)
C5 0.053(2) 0.0307(18) 0.049(2) 0.0120(16) 0.0066(17) -0.0005(16)
C6 0.046(2) 0.0296(17) 0.056(2) 0.0201(17) 0.0157(17) 0.0059(15)
C7 0.0390(18) 0.0318(17) 0.0479(19) 0.0222(15) 0.0191(15) 0.0096(14)
C8 0.0333(16) 0.0318(16) 0.0366(17) 0.0195(14) 0.0142(13) 0.0079(13)
C9 0.0337(16) 0.0312(16) 0.0358(17) 0.0180(14) 0.0146(13) 0.0082(13)
C10 0.0382(17) 0.0436(19) 0.0383(18) 0.0250(16) 0.0137(14) 0.0097(15)
C11 0.049(2) 0.051(2) 0.0340(18) 0.0226(17) 0.0091(15) 0.0079(17)
C12 0.049(2) 0.045(2) 0.0350(18) 0.0156(16) 0.0067(16) 0.0014(16)
C13 0.0457(19) 0.0348(18) 0.0380(18) 0.0159(15) 0.0084(15) 0.0016(15)
C14 0.050(2) 0.0415(19) 0.055(2) 0.0331(18) 0.0214(17) 0.0141(16)
C15 0.054(2) 0.048(2) 0.046(2) 0.0322(19) 0.0170(17) 0.0156(17)

loop_
_atom_type_symbol
_atom_type_description
_atom_type_scat_dispersion_real
_atom_type_scat_dispersion_imag
_atom_type_scat_source
C C 0.0033 0.0016 'International Tables Vol C Tables 4.2.6.8 and 6.1.1.4'
H H 0.0000 0.0000 'International Tables Vol C Tables 4.2.6.8 and 6.1.1.4'
N N 0.0061 0.0033 'International Tables Vol C Tables 4.2.6.8 and 6.1.1.4'
O O 0.0106 0.0060 'International Tables Vol C Tables 4.2.6.8 and 6.1.1.4'
Cl Cl 0.1484 0.1585 'International Tables Vol C Tables 4.2.6.8 and 6.1.1.4'
Cu Cu 0.3201 1.2651 'International Tables Vol C Tables 4.2.6.8 and 6.1.1.4'

loop_
_geom_angle_atom_site_label_1
_geom_angle_atom_site_label_2
_geom_angle_atom_site_label_3
_geom_angle
O1 Cu1 N1 84.13(11)
O1 Cu1 N3 94.17(10)
N1 Cu1 N3 175.05(13)
O1 Cu1 N2 167.62(11)
N1 Cu1 N2 98.59(11)
N3 Cu1 N2 82.10(11)
O1 Cu1 O3 98.08(10)
N1 Cu1 O3 94.34(12)
N3 Cu1 O3 90.50(10)
N2 Cu1 O3 93.77(10)
C2' N1 C2 30.0(4)
C2' N1 Cu1 109.9(4)
C2 N1 Cu1 107.6(4)
C4 N2 C8 117.5(3)
C4 N2 Cu1 130.7(2)
C8 N2 Cu1 111.8(2)
C13 N3 C9 118.4(3)
C13 N3 Cu1 128.7(2)
C9 N3 Cu1 112.9(2)
C1 O1 Cu1 115.5(2)
Cu1 O3 H3F 103.9
Cu1 O3 H3G 107.5
H3F O3 H3G 108.4
H4C O4 H4D 108.4
O2 C1 O1 123.6(3)
O2 C1 C2 118.3(5)
O1 C1 C2 116.5(4)
O2 C1 C2' 120.6(4)
O1 C1 C2' 113.7(4)
C2 C1 C2' 28.3(3)
N1 C2 C3 114(3)
N1 C2 C1 108.7(7)
C3 C2 C1 110(2)
N1 C2 H2 108.1
C3 C2 H2 108.1
C1 C2 H2 108.1
N1 C2' C3' 114(2)
N1 C2' C1 109.3(7)
C3' C2' C1 114(3)
N1 C2' H2' 106.4
C3' C2' H2' 106.4
C1 C2' H2' 106.4
C2' C3' H3'1 109.5
C2' C3' H3'2 109.5
H3'1 C3' H3'2 109.5
C2' C3' H3'3 109.5
H3'1 C3' H3'3 109.5
H3'2 C3' H3'3 109.5
N2 C4 C5 122.8(3)
N2 C4 H4 118.6
C5 C4 H4 118.6
C6 C5 C4 119.6(3)
C6 C5 H5 120.2
C4 C5 H5 120.2
C5 C6 C7 119.5(3)
C5 C6 H6 120.2
C7 C6 H6 120.2
C8 C7 C6 117.4(3)
C8 C7 C14 118.5(3)
C6 C7 C14 124.1(3)
N2 C8 C7 123.1(3)
N2 C8 C9 116.3(3)
C7 C8 C9 120.5(3)
N3 C9 C10 123.4(3)
N3 C9 C8 116.8(3)
C10 C9 C8 119.8(3)
C9 C10 C11 116.5(3)
C9 C10 C15 118.7(3)
C11 C10 C15 124.8(3)
C12 C11 C10 119.7(3)
C12 C11 H11 120.2
C10 C11 H11 120.2
C11 C12 C13 120.2(3)
C11 C12 H12 119.9
C13 C12 H12 119.9
N3 C13 C12 121.8(3)
N3 C13 H13 119.1
C12 C13 H13 119.1
C15 C14 C7 121.1(3)
C15 C14 H14 119.4
C7 C14 H14 119.4
C14 C15 C10 121.3(3)
C14 C15 H15 119.3
C10 C15 H15 119.3

loop_
_geom_bond_atom_site_label_1
_geom_bond_atom_site_label_2
_geom_bond_distance
Cu1 O1 1.953(2)
Cu1 N1 2.000(3)
Cu1 N3 2.003(3)
Cu1 N2 2.024(3)
Cu1 O3 2.307(3)
N1 C2' 1.433(9)
N1 C2 1.490(10)
N2 C4 1.328(4)
N2 C8 1.369(4)
N3 C13 1.334(4)
N3 C9 1.352(4)
O1 C1 1.270(4)
O2 C1 1.231(4)
O3 H3F 0.8499
O3 H3G 0.8500
O4 H4C 0.8500
O4 H4D 0.8500
C1 C2 1.528(10)
C1 C2' 1.573(11)
C2 C3 1.50(6)
C2 H2 0.9800
C3 H3A 0.9600
C3 H3B 0.9600
C3 H3C 0.9600
C2' C3' 1.53(6)
C2' H2' 0.9800
C3' H3'1 0.9600
C3' H3'2 0.9600
C3' H3'3 0.9600
C4 C5 1.401(5)
C4 H4 0.9300
C5 C6 1.363(5)
C5 H5 0.9300
C6 C7 1.401(5)
C6 H6 0.9300
C7 C8 1.400(4)
C7 C14 1.436(5)
C8 C9 1.428(4)
C9 C10 1.405(4)
C10 C11 1.413(5)
C10 C15 1.432(5)
C11 C12 1.358(5)
C11 H11 0.9300
C12 C13 1.397(5)
C12 H12 0.9300
C13 H13 0.9300
C14 C15 1.349(5)
C14 H14 0.9300
C15 H15 0.9300

loop_
_geom_torsion_atom_site_label_1
_geom_torsion_atom_site_label_2
_geom_torsion_atom_site_label_3
_geom_torsion_atom_site_label_4
_geom_torsion
O1 Cu1 N1 C2' -11.3(9)
N3 Cu1 N1 C2' -81.4(16)
N2 Cu1 N1 C2' -179.1(9)
O3 Cu1 N1 C2' 86.4(9)
O1 Cu1 N1 C2 20.3(8)
N3 Cu1 N1 C2 -49.8(16)
N2 Cu1 N1 C2 -147.5(8)
O3 Cu1 N1 C2 118.0(8)
O1 Cu1 N2 C4 -108.1(5)
N1 Cu1 N2 C4 -6.2(3)
N3 Cu1 N2 C4 178.8(3)
O3 Cu1 N2 C4 88.8(3)
O1 Cu1 N2 C8 71.9(5)
N1 Cu1 N2 C8 173.8(2)
N3 Cu1 N2 C8 -1.3(2)
O3 Cu1 N2 C8 -91.2(2)
O1 Cu1 N3 C13 13.4(3)
N1 Cu1 N3 C13 83.2(13)
N2 Cu1 N3 C13 -178.4(3)
O3 Cu1 N3 C13 -84.7(3)
O1 Cu1 N3 C9 -166.7(2)
N1 Cu1 N3 C9 -97.0(13)
N2 Cu1 N3 C9 1.4(2)
O3 Cu1 N3 C9 95.1(2)
N1 Cu1 O1 C1 -6.9(3)
N3 Cu1 O1 C1 168.4(3)
N2 Cu1 O1 C1 96.5(5)
O3 Cu1 O1 C1 -100.5(3)
Cu1 O1 C1 O2 -174.4(3)
Cu1 O1 C1 C2 -9.0(9)
Cu1 O1 C1 C2' 22.2(9)
C2' N1 C2 C3 -52(2)
Cu1 N1 C2 C3 -151.6(18)
C2' N1 C2 C1 70.9(13)
Cu1 N1 C2 C1 -28.7(12)
O2 C1 C2 N1 -167.9(7)
O1 C1 C2 N1 25.8(14)
C2' C1 C2 N1 -65.3(13)
O2 C1 C2 C3 -43(3)
O1 C1 C2 C3 151(2)
C2' C1 C2 C3 60(3)
C2 N1 C2' C3' 62(3)
Cu1 N1 C2' C3' 152(3)
C2 N1 C2' C1 -67.1(13)
Cu1 N1 C2' C1 23.8(14)
O2 C1 C2' N1 165.1(7)
O1 C1 C2' N1 -30.9(14)
C2 C1 C2' N1 71.5(13)
O2 C1 C2' C3' 36(3)
O1 C1 C2' C3' -160(2)
C2 C1 C2' C3' -57(2)
C8 N2 C4 C5 -0.8(5)
Cu1 N2 C4 C5 179.2(3)
N2 C4 C5 C6 1.0(6)
C4 C5 C6 C7 -0.4(6)
C5 C6 C7 C8 -0.4(5)
C5 C6 C7 C14 179.4(3)
C4 N2 C8 C7 -0.1(5)
Cu1 N2 C8 C7 180.0(2)
C4 N2 C8 C9 -179.1(3)
Cu1 N2 C8 C9 1.0(3)
C6 C7 C8 N2 0.6(5)
C14 C7 C8 N2 -179.2(3)
C6 C7 C8 C9 179.6(3)
C14 C7 C8 C9 -0.2(5)
C13 N3 C9 C10 -0.5(5)
Cu1 N3 C9 C10 179.6(2)
C13 N3 C9 C8 178.6(3)
Cu1 N3 C9 C8 -1.3(3)
N2 C8 C9 N3 0.2(4)
C7 C8 C9 N3 -178.8(3)
N2 C8 C9 C10 179.3(3)
C7 C8 C9 C10 0.3(5)
N3 C9 C10 C11 -1.1(5)
C8 C9 C10 C11 179.8(3)
N3 C9 C10 C15 179.3(3)
C8 C9 C10 C15 0.2(5)
C9 C10 C11 C12 1.8(5)
C15 C10 C11 C12 -178.6(3)
C10 C11 C12 C13 -1.0(5)
C9 N3 C13 C12 1.4(5)
Cu1 N3 C13 C12 -178.8(3)
C11 C12 C13 N3 -0.7(6)
C8 C7 C14 C15 -0.4(5)
C6 C7 C14 C15 179.8(3)
C7 C14 C15 C10 1.0(5)
C9 C10 C15 C14 -0.9(5)
C11 C10 C15 C14 179.5(3)
